data_7205468
loop_
_publ_author_name
'Jali, Bigyan R.'
'Singh, Marjit W.'
'Baruah, J. B.'

_publ_section_title
;
 Polymorphs of aromatic thiolato 1, 2 or 1,4-naphthoquinones
;
_journal_issue 3
_journal_name_full CrystEngComm
_journal_page_first 763
_journal_paper_doi 10.1039/c0ce00591f
_journal_volume 13
_journal_year 2011
_chemical_formula_sum 'C16 H10 O2 S'
_chemical_formula_weight 266.30
_chemical_name_systematic
;
?
;
_space_group_IT_number 14
_symmetry_cell_setting monoclinic
_symmetry_space_group_name_Hall '-P 2ybc'
_symmetry_space_group_name_H-M 'P 1 21/c 1'
_atom_sites_solution_hydrogens geom
_atom_sites_solution_primary direct
_atom_sites_solution_secondary difmap
_audit_creation_method SHELXL-97
_cell_angle_alpha 90.00
_cell_angle_beta 99.299(6)
_cell_angle_gamma 90.00
_cell_formula_units_Z 4
_cell_length_a 4.5694(4)
_cell_length_b 23.812(2)
_cell_length_c 11.7744(9)
_cell_measurement_reflns_used 878
_cell_measurement_temperature 296(2)
_cell_measurement_theta_max 20.80
_cell_measurement_theta_min 4.52
_cell_volume 1264.30(18)
_computing_cell_refinement 'Bruker SMART'
_computing_data_collection 'Bruker SMART'
_computing_data_reduction 'Bruker SAINT'
_computing_molecular_graphics 'Bruker SHELXTL'
_computing_publication_material 'Bruker SHELXTL'
_computing_structure_refinement 'SHELXL-97 (Sheldrick, 1997)'
_computing_structure_solution 'SHELXS-97 (Sheldrick, 1990)'
_diffrn_ambient_temperature 296(2)
_diffrn_measured_fraction_theta_full 0.983
_diffrn_measured_fraction_theta_max 0.983
_diffrn_measurement_device_type 'CCD area detector'
_diffrn_measurement_method 'phi and omega scans'
_diffrn_radiation_monochromator graphite
_diffrn_radiation_source 'fine-focus sealed tube'
_diffrn_radiation_type MoK\a
_diffrn_radiation_wavelength 0.71073
_diffrn_reflns_av_R_equivalents 0.0624
_diffrn_reflns_av_sigmaI/netI 0.0551
_diffrn_reflns_limit_h_max 5
_diffrn_reflns_limit_h_min -5
_diffrn_reflns_limit_k_max 25
_diffrn_reflns_limit_k_min -28
_diffrn_reflns_limit_l_max 14
_diffrn_reflns_limit_l_min -13
_diffrn_reflns_number 9095
_diffrn_reflns_theta_full 25.24
_diffrn_reflns_theta_max 25.24
_diffrn_reflns_theta_min 4.60
_exptl_absorpt_coefficient_mu 0.249
_exptl_absorpt_correction_type none
_exptl_crystal_colour red
_exptl_crystal_density_diffrn 1.399
_exptl_crystal_density_method 'not measured'
_exptl_crystal_description needle
_exptl_crystal_F_000 552
_exptl_crystal_size_max 0.32
_exptl_crystal_size_mid 0.26
_exptl_crystal_size_min 0.21
_refine_diff_density_max 0.214
_refine_diff_density_min -0.217
_refine_diff_density_rms 0.037
_refine_ls_extinction_method none
_refine_ls_goodness_of_fit_ref 0.969
_refine_ls_hydrogen_treatment constr
_refine_ls_matrix_type full
_refine_ls_number_parameters 172
_refine_ls_number_reflns 2252
_refine_ls_number_restraints 0
_refine_ls_restrained_S_all 0.969
_refine_ls_R_factor_all 0.0887
_refine_ls_R_factor_gt 0.0528
_refine_ls_shift/su_max 0.000
_refine_ls_shift/su_mean 0.000
_refine_ls_structure_factor_coef Fsqd
_refine_ls_weighting_details 'calc w=1/[\s^2^(Fo^2^)+(0.1000P)^2^+0.0000P] where P=(Fo^2^+2Fc^2^)/3'
_refine_ls_weighting_scheme calc
_refine_ls_wR_factor_gt 0.1389
_refine_ls_wR_factor_ref 0.1661
_reflns_number_gt 1457
_reflns_number_total 2252
_reflns_threshold_expression >2sigma(I)
_cod_data_source_file C0CE00591F.TXT
_cod_data_source_block nqth_0m
_cod_depositor_comments
;
The following automatic conversions were performed:
'_symmetry_cell_setting' value 'Monoclinic' changed to 'monoclinic'
according to '/home/saulius/struct/CIF-dictionaries/cif_core.dic'
dictionary named 'cif_core.dic' version 2.4.1 from 2010-06-29.

Automatic conversion script
Id: cif_fix_enum 1555 2011-01-17 13:19:09Z saulius 
;
_cod_original_cell_volume 1264.31(19)
_cod_original_sg_symbol_H-M 'P2(1)/c '
_cod_database_code 7205468

loop_
_symmetry_equiv_pos_as_xyz
'x, y, z'
'-x, y+1/2, -z+1/2'
'-x, -y, -z'
'x, -y-1/2, z-1/2'

loop_
_atom_site_label
_atom_site_type_symbol
_atom_site_fract_x
_atom_site_fract_y
_atom_site_fract_z
_atom_site_U_iso_or_equiv
_atom_site_adp_type
_atom_site_occupancy
_atom_site_symmetry_multiplicity
_atom_site_calc_flag
_atom_site_refinement_flags
_atom_site_disorder_assembly
_atom_site_disorder_group
C1 C 0.1473(7) 0.75097(13) 0.3919(3) 0.0700(9) Uani 1 1 d . . .
H1 H 0.2088 0.7855 0.3672 0.084 Uiso 1 1 calc R . .
C2 C -0.0141(7) 0.74926(15) 0.4806(3) 0.0740(10) Uani 1 1 d . . .
H2 H -0.0611 0.7823 0.5157 0.089 Uiso 1 1 calc R . .
C3 C -0.1060(7) 0.69831(16) 0.5172(3) 0.0743(10) Uani 1 1 d . . .
H3 H -0.2136 0.6969 0.5778 0.089 Uiso 1 1 calc R . .
C4 C -0.0393(6) 0.64922(14) 0.4645(3) 0.0634(8) Uani 1 1 d . . .
H4 H -0.1046 0.6151 0.4898 0.076 Uiso 1 1 calc R . .
C5 C 0.1239(5) 0.64966(11) 0.3741(2) 0.0497(7) Uani 1 1 d . . .
C6 C 0.2207(6) 0.70203(12) 0.3384(2) 0.0540(7) Uani 1 1 d . . .
C7 C 0.4023(6) 0.70496(13) 0.2453(3) 0.0602(8) Uani 1 1 d . . .
C8 C 0.4718(6) 0.64965(13) 0.1889(3) 0.0618(8) Uani 1 1 d . . .
C9 C 0.3571(6) 0.59868(12) 0.2286(2) 0.0560(7) Uani 1 1 d . . .
H9 H 0.3941 0.5650 0.1935 0.067 Uiso 1 1 calc R . .
C10 C 0.1961(5) 0.59794(11) 0.3156(2) 0.0482(6) Uani 1 1 d . . .
C11 C 0.1638(7) 0.48157(12) 0.2820(3) 0.0605(8) Uani 1 1 d . . .
C12 C 0.3786(7) 0.44365(13) 0.3309(3) 0.0670(8) Uani 1 1 d . . .
H12 H 0.4772 0.4492 0.4056 0.080 Uiso 1 1 calc R . .
C13 C 0.4453(8) 0.39771(15) 0.2684(4) 0.0831(10) Uani 1 1 d . . .
H13 H 0.5862 0.3719 0.3016 0.100 Uiso 1 1 calc R . .
C14 C 0.3057(9) 0.39002(16) 0.1579(4) 0.0851(11) Uani 1 1 d . . .
H14 H 0.3529 0.3591 0.1160 0.102 Uiso 1 1 calc R . .
C15 C 0.0980(9) 0.42735(18) 0.1091(3) 0.0873(11) Uani 1 1 d . . .
H15 H 0.0057 0.4221 0.0335 0.105 Uiso 1 1 calc R . .
C16 C 0.0221(8) 0.47317(16) 0.1709(3) 0.0804(10) Uani 1 1 d . . .
H16 H -0.1237 0.4981 0.1376 0.096 Uiso 1 1 calc R . .
O1 O 0.4993(6) 0.74865(10) 0.2144(2) 0.0862(7) Uani 1 1 d . . .
O2 O 0.6241(6) 0.65068(11) 0.1115(2) 0.0950(8) Uani 1 1 d . . .
S1 S 0.05725(19) 0.53637(3) 0.36881(7) 0.0691(3) Uani 1 1 d . . .

loop_
_atom_site_aniso_label
_atom_site_aniso_U_11
_atom_site_aniso_U_22
_atom_site_aniso_U_33
_atom_site_aniso_U_23
_atom_site_aniso_U_13
_atom_site_aniso_U_12
C1 0.0777(18) 0.0473(19) 0.083(2) -0.0070(16) 0.0083(17) 0.0005(14)
C2 0.0772(18) 0.059(2) 0.083(2) -0.0234(18) 0.0041(18) 0.0139(16)
C3 0.0765(19) 0.079(3) 0.070(2) -0.0198(18) 0.0207(17) 0.0086(17)
C4 0.0726(17) 0.061(2) 0.0620(19) -0.0044(15) 0.0259(15) 0.0010(14)
C5 0.0525(13) 0.0444(17) 0.0527(17) -0.0013(12) 0.0100(12) 0.0031(11)
C6 0.0608(15) 0.0426(17) 0.0573(17) 0.0011(13) 0.0052(13) -0.0005(12)
C7 0.0674(16) 0.055(2) 0.0583(18) 0.0068(15) 0.0084(14) -0.0053(13)
C8 0.0708(17) 0.065(2) 0.0528(18) 0.0053(14) 0.0190(14) -0.0060(14)
C9 0.0693(16) 0.0470(17) 0.0551(18) -0.0025(13) 0.0198(13) 0.0011(13)
C10 0.0560(13) 0.0416(16) 0.0488(16) 0.0041(12) 0.0140(12) 0.0016(11)
C11 0.0772(18) 0.0403(17) 0.068(2) 0.0018(14) 0.0223(16) -0.0054(13)
C12 0.088(2) 0.0453(18) 0.069(2) 0.0040(15) 0.0157(16) -0.0044(15)
C13 0.099(2) 0.053(2) 0.099(3) 0.000(2) 0.020(2) 0.0090(17)
C14 0.110(3) 0.050(2) 0.099(3) -0.019(2) 0.029(2) -0.0062(19)
C15 0.110(3) 0.083(3) 0.070(2) -0.018(2) 0.016(2) -0.013(2)
C16 0.091(2) 0.073(3) 0.075(3) -0.0034(19) 0.0057(19) 0.0071(17)
O1 0.1163(17) 0.0579(16) 0.0883(18) 0.0138(12) 0.0277(13) -0.0214(13)
O2 0.1291(19) 0.0887(19) 0.0822(17) 0.0031(13) 0.0625(15) -0.0170(15)
S1 0.0993(6) 0.0445(5) 0.0727(6) 0.0032(4) 0.0413(5) -0.0044(4)

loop_
_atom_type_symbol
_atom_type_description
_atom_type_scat_dispersion_real
_atom_type_scat_dispersion_imag
_atom_type_scat_source
C C 0.0033 0.0016 'International Tables Vol C Tables 4.2.6.8 and 6.1.1.4'
H H 0.0000 0.0000 'International Tables Vol C Tables 4.2.6.8 and 6.1.1.4'
O O 0.0106 0.0060 'International Tables Vol C Tables 4.2.6.8 and 6.1.1.4'
S S 0.1246 0.1234 'International Tables Vol C Tables 4.2.6.8 and 6.1.1.4'

loop_
_geom_angle_atom_site_label_1
_geom_angle_atom_site_label_2
_geom_angle_atom_site_label_3
_geom_angle
_geom_angle_site_symmetry_1
_geom_angle_site_symmetry_3
_geom_angle_publ_flag
C2 C1 C6 121.2(3) . . ?
C1 C2 C3 119.6(3) . . ?
C2 C3 C4 120.3(3) . . ?
C3 C4 C5 121.4(3) . . ?
C4 C5 C6 117.8(3) . . ?
C4 C5 C10 122.5(3) . . ?
C6 C5 C10 119.6(2) . . ?
C1 C6 C5 119.7(3) . . ?
C1 C6 C7 120.1(3) . . ?
C5 C6 C7 120.2(2) . . ?
O1 C7 C6 122.7(3) . . ?
O1 C7 C8 119.8(3) . . ?
C6 C7 C8 117.5(2) . . ?
O2 C8 C9 122.6(3) . . ?
O2 C8 C7 119.0(3) . . ?
C9 C8 C7 118.4(2) . . ?
C10 C9 C8 122.0(3) . . ?
C9 C10 C5 122.2(2) . . ?
C9 C10 S1 123.6(2) . . ?
C5 C10 S1 114.22(18) . . ?
C16 C11 C12 119.4(3) . . ?
C16 C11 S1 121.6(2) . . ?
C12 C11 S1 118.8(3) . . ?
C13 C12 C11 119.8(3) . . ?
C14 C13 C12 120.3(3) . . ?
C15 C14 C13 120.1(3) . . ?
C14 C15 C16 120.7(4) . . ?
C11 C16 C15 119.6(3) . . ?
C10 S1 C11 105.10(13) . . ?

loop_
_geom_bond_atom_site_label_1
_geom_bond_atom_site_label_2
_geom_bond_distance
_geom_bond_site_symmetry_2
_geom_bond_publ_flag
C1 C2 1.373(5) . ?
C1 C6 1.392(4) . ?
C2 C3 1.376(5) . ?
C3 C4 1.380(4) . ?
C4 C5 1.395(4) . ?
C5 C6 1.410(4) . ?
C5 C10 1.474(4) . ?
C6 C7 1.479(4) . ?
C7 O1 1.210(3) . ?
C7 C8 1.531(4) . ?
C8 O2 1.232(3) . ?
C8 C9 1.430(4) . ?
C9 C10 1.355(4) . ?
C10 S1 1.753(3) . ?
C11 C16 1.377(5) . ?
C11 C12 1.388(4) . ?
C11 S1 1.773(3) . ?
C12 C13 1.380(5) . ?
C13 C14 1.365(5) . ?
C14 C15 1.358(6) . ?
C15 C16 1.386(5) . ?

loop_
_cod_related_entry_id
_cod_related_entry_database
_cod_related_entry_code
1 ChemSpider 536417
